data_4026100
loop_
_publ_author_name
'Sandra Jim\'enez-Alonso'
'Judith Guasch'
'Ana Est\'evez-Braun'
'Imma Ratera'
'Jaume Veciana'
'Angel G. Ravelo'

_publ_contact_author_address
;Instituto Universitario de Bio-Organica Antonio Gonzalez. 
Universidad de La Laguna-ICIC. Tenerife, Spain.
;
_publ_contact_author_email aestebra@ull.es
_publ_contact_author_name 'Ana Estevez-Braun'
_publ_contact_author_phone 0034(922)318571
_publ_section_title
;
 Electronic and Cytotoxic Properties of
 2-Amino-naphtho[2,3-b]furan-4,9-diones
;
_journal_name_full 'Journal of Organic Chemistry'
_journal_page_first 1634
_journal_page_last 1643
_journal_paper_doi 10.1021/jo102233j
_journal_volume 76
_journal_year 2011
_chemical_formula_moiety 'C18 H19 N O3'
_chemical_formula_sum 'C18 H19 N O3'
_chemical_formula_weight 297.34
_chemical_name_systematic
; 
 ? 
;
_space_group_IT_number 14
_symmetry_cell_setting monoclinic
_symmetry_space_group_name_Hall '-P 2yn'
_symmetry_space_group_name_H-M 'P 1 21/n 1'
_atom_sites_solution_hydrogens geom
_atom_sites_solution_primary direct
_atom_sites_solution_secondary difmap
_audit_creation_method SHELXL-97
_cell_angle_alpha 90.00
_cell_angle_beta 112.64(3)
_cell_angle_gamma 90.00
_cell_formula_units_Z 4
_cell_length_a 13.21(3)
_cell_length_b 9.45(2)
_cell_length_c 14.77(3)
_cell_measurement_temperature 300(2)
_cell_measurement_theta_max 28.73
_cell_measurement_theta_min 2.62
_cell_volume 1702(6)
_computing_cell_refinement 'BRUKER SMART'
_computing_data_collection 'BRUKER SMART'
_computing_data_reduction 'BRUKER SAINT+'
_computing_molecular_graphics 'SHELXL-97 (Sheldrick, 1997)'
_computing_publication_material 'SHELXL-97 (Sheldrick, 1997)'
_computing_structure_refinement 'SHELXL-97 (Sheldrick, 1997)'
_computing_structure_solution 'SHELXS-97 (Sheldrick, 1990)'
_diffrn_ambient_temperature 300(2)
_diffrn_measured_fraction_theta_full 0.940
_diffrn_measured_fraction_theta_max 0.940
_diffrn_measurement_device_type ccd
_diffrn_measurement_method 'phi and omega scans'
_diffrn_radiation_monochromator graphite
_diffrn_radiation_source 'fine-focus sealed tube'
_diffrn_radiation_type MoK\a
_diffrn_radiation_wavelength 0.71073
_diffrn_reflns_av_R_equivalents 0.0949
_diffrn_reflns_av_sigmaI/netI 0.0975
_diffrn_reflns_limit_h_max 17
_diffrn_reflns_limit_h_min -17
_diffrn_reflns_limit_k_max 12
_diffrn_reflns_limit_k_min -12
_diffrn_reflns_limit_l_max 19
_diffrn_reflns_limit_l_min -19
_diffrn_reflns_number 23114
_diffrn_reflns_theta_full 28.73
_diffrn_reflns_theta_max 28.73
_diffrn_reflns_theta_min 2.62
_exptl_absorpt_coefficient_mu 0.079
_exptl_absorpt_correction_T_max 1.000000
_exptl_absorpt_correction_T_min 0.973052
_exptl_absorpt_correction_type empirical
_exptl_absorpt_process_details
; 
 SADABS Version 2.1 2001 Bruker-Nonius
 Blessing, Acta Cryst. (1995) A51 33-38
;
_exptl_crystal_colour violet
_exptl_crystal_density_diffrn 1.161
_exptl_crystal_description block
_exptl_crystal_F_000 632
_exptl_crystal_size_max 0.4
_exptl_crystal_size_mid 0.3
_exptl_crystal_size_min 0.2
_refine_diff_density_max 0.306
_refine_diff_density_min -0.251
_refine_diff_density_rms 0.067
_refine_ls_extinction_method none
_refine_ls_goodness_of_fit_ref 0.819
_refine_ls_hydrogen_treatment constr
_refine_ls_matrix_type full
_refine_ls_number_parameters 202
_refine_ls_number_reflns 4131
_refine_ls_number_restraints 0
_refine_ls_restrained_S_all 0.819
_refine_ls_R_factor_all 0.1689
_refine_ls_R_factor_gt 0.0685
_refine_ls_shift/su_max 0.001
_refine_ls_shift/su_mean 0.000
_refine_ls_structure_factor_coef Fsqd
_refine_ls_weighting_details 'calc w=1/[\s^2^(Fo^2^)+(0.1252P)^2^+0.0000P] where P=(Fo^2^+2Fc^2^)/3'
_refine_ls_weighting_scheme calc
_refine_ls_wR_factor_gt 0.1874
_refine_ls_wR_factor_ref 0.2208
_reflns_number_gt 1450
_reflns_number_total 4131
_reflns_threshold_expression >2sigma(I)
_cod_data_source_file jo102233j_si_001.cif
_cod_data_source_block jg561
_cod_original_cell_volume 1701(7)
_cod_database_code 4026100

loop_
_symmetry_equiv_pos_as_xyz
'x, y, z'
'-x+1/2, y+1/2, -z+1/2'
'-x, -y, -z'
'x-1/2, -y-1/2, z-1/2'

loop_
_atom_site_label
_atom_site_type_symbol
_atom_site_fract_x
_atom_site_fract_y
_atom_site_fract_z
_atom_site_U_iso_or_equiv
_atom_site_adp_type
_atom_site_occupancy
_atom_site_symmetry_multiplicity
_atom_site_calc_flag
_atom_site_refinement_flags
O1 O 0.35330(15) 0.78604(17) 0.13263(14) 0.0685(6) Uani 1 1 d .
C1 C 0.4388(2) 0.7851(3) 0.2230(2) 0.0651(7) Uani 1 1 d .
N1 N 0.4533(2) 0.6689(3) 0.28206(19) 0.0922(9) Uani 1 1 d .
H1A H 0.5133 0.6659 0.3333 0.111 Uiso 1 1 calc R
O2 O 0.55749(17) 1.1988(2) 0.17218(15) 0.0919(7) Uani 1 1 d .
C2 C 0.5038(2) 0.9080(3) 0.23799(19) 0.0586(7) Uani 1 1 d .
C3 C 0.4532(2) 0.9853(2) 0.14915(18) 0.0551(7) Uani 1 1 d .
O3 O 0.20398(16) 0.8860(2) -0.06229(15) 0.0874(7) Uani 1 1 d .
C4 C 0.4827(2) 1.1234(3) 0.1164(2) 0.0620(7) Uani 1 1 d .
C5 C 0.4143(2) 1.1674(3) 0.01302(19) 0.0597(7) Uani 1 1 d .
C6 C 0.4446(2) 1.2914(3) -0.0254(2) 0.0721(8) Uani 1 1 d .
H6A H 0.5050 1.3444 0.0136 0.087 Uiso 1 1 calc R
C7 C 0.3835(3) 1.3332(3) -0.1218(2) 0.0796(9) Uani 1 1 d .
H7A H 0.4033 1.4148 -0.1461 0.095 Uiso 1 1 calc R
C8 C 0.2938(3) 1.2557(3) -0.1820(2) 0.0781(9) Uani 1 1 d .
H8A H 0.2549 1.2843 -0.2463 0.094 Uiso 1 1 calc R
C9 C 0.2618(2) 1.1335(3) -0.1455(2) 0.0723(8) Uani 1 1 d .
H9A H 0.2003 1.0830 -0.1853 0.087 Uiso 1 1 calc R
C10 C 0.3225(2) 1.0869(3) -0.04840(19) 0.0593(7) Uani 1 1 d .
C11 C 0.2888(2) 0.9523(3) -0.0104(2) 0.0625(7) Uani 1 1 d .
C12 C 0.3634(2) 0.9117(3) 0.08618(19) 0.0581(7) Uani 1 1 d .
C13 C 0.6009(2) 0.9458(3) 0.3301(2) 0.0751(8) Uani 1 1 d .
H13A H 0.6550 0.9932 0.3112 0.090 Uiso 1 1 calc R
H13B H 0.6339 0.8589 0.3633 0.090 Uiso 1 1 calc R
C14 C 0.5759(4) 1.0399(5) 0.4025(3) 0.1494(18) Uani 1 1 d .
H14A H 0.6424 1.0585 0.4582 0.224 Uiso 1 1 calc R
H14B H 0.5245 0.9929 0.4239 0.224 Uiso 1 1 calc R
H14C H 0.5450 1.1276 0.3713 0.224 Uiso 1 1 calc R
C15 C 0.3779(3) 0.5477(3) 0.2680(2) 0.0808(9) Uani 1 1 d .
C16 C 0.4298(3) 0.4514(4) 0.3575(3) 0.1265(14) Uani 1 1 d .
H16A H 0.4383 0.5029 0.4160 0.190 Uiso 1 1 calc R
H16B H 0.5002 0.4198 0.3610 0.190 Uiso 1 1 calc R
H16C H 0.3832 0.3710 0.3515 0.190 Uiso 1 1 calc R
C17 C 0.3768(4) 0.4648(4) 0.1759(3) 0.1429(17) Uani 1 1 d .
H17A H 0.3642 0.5296 0.1226 0.214 Uiso 1 1 calc R
H17B H 0.3194 0.3952 0.1573 0.214 Uiso 1 1 calc R
H17C H 0.4462 0.4185 0.1913 0.214 Uiso 1 1 calc R
C18 C 0.2656(3) 0.5911(5) 0.2547(4) 0.158(2) Uani 1 1 d .
H18A H 0.2686 0.6516 0.3078 0.237 Uiso 1 1 calc R
H18B H 0.2227 0.5087 0.2538 0.237 Uiso 1 1 calc R
H18C H 0.2325 0.6412 0.1937 0.237 Uiso 1 1 calc R

loop_
_atom_site_aniso_label
_atom_site_aniso_U_11
_atom_site_aniso_U_22
_atom_site_aniso_U_33
_atom_site_aniso_U_23
_atom_site_aniso_U_13
_atom_site_aniso_U_12
O1 0.0686(12) 0.0541(11) 0.0798(14) 0.0010(9) 0.0253(11) -0.0079(9)
C1 0.0663(18) 0.0553(17) 0.0722(19) -0.0002(14) 0.0250(16) -0.0021(13)
N1 0.100(2) 0.0645(16) 0.0971(19) 0.0199(14) 0.0210(16) -0.0202(13)
O2 0.0881(15) 0.0669(13) 0.0907(15) 0.0089(11) 0.0012(12) -0.0228(11)
C2 0.0582(16) 0.0506(15) 0.0673(18) -0.0033(13) 0.0244(14) 0.0000(12)
C3 0.0570(16) 0.0446(14) 0.0636(17) -0.0033(12) 0.0232(13) 0.0026(12)
O3 0.0751(14) 0.0762(14) 0.0924(15) -0.0126(11) 0.0118(12) -0.0186(11)
C4 0.0578(16) 0.0510(15) 0.0694(18) -0.0030(13) 0.0159(14) -0.0017(13)
C5 0.0612(17) 0.0516(15) 0.0670(18) -0.0029(13) 0.0253(15) 0.0040(13)
C6 0.0719(19) 0.0578(17) 0.090(2) 0.0078(16) 0.0348(18) 0.0039(14)
C7 0.087(2) 0.0725(19) 0.081(2) 0.0218(17) 0.0341(19) 0.0150(17)
C8 0.081(2) 0.085(2) 0.0668(19) 0.0107(17) 0.0255(17) 0.0185(18)
C9 0.0673(18) 0.077(2) 0.071(2) -0.0072(16) 0.0238(16) 0.0049(15)
C10 0.0572(16) 0.0545(15) 0.0641(18) -0.0051(13) 0.0212(14) 0.0065(12)
C11 0.0541(16) 0.0555(16) 0.0725(19) -0.0125(14) 0.0185(15) -0.0014(13)
C12 0.0605(16) 0.0454(14) 0.0705(18) -0.0029(13) 0.0276(15) -0.0015(12)
C13 0.082(2) 0.0609(18) 0.0700(19) 0.0090(15) 0.0155(17) -0.0017(15)
C14 0.139(3) 0.191(5) 0.096(3) -0.060(3) 0.020(3) 0.003(3)
C15 0.088(2) 0.0523(17) 0.110(3) 0.0114(17) 0.0478(19) -0.0030(15)
C16 0.143(3) 0.087(3) 0.129(3) 0.037(2) 0.030(3) -0.029(2)
C17 0.198(5) 0.076(3) 0.165(4) -0.024(3) 0.083(4) -0.036(3)
C18 0.133(4) 0.119(3) 0.269(6) 0.068(4) 0.129(4) 0.025(3)

loop_
_atom_type_symbol
_atom_type_description
_atom_type_scat_dispersion_real
_atom_type_scat_dispersion_imag
_atom_type_scat_source
C C 0.0033 0.0016 'International Tables Vol C Tables 4.2.6.8 and 6.1.1.4'
H H 0.0000 0.0000 'International Tables Vol C Tables 4.2.6.8 and 6.1.1.4'
N N 0.0061 0.0033 'International Tables Vol C Tables 4.2.6.8 and 6.1.1.4'
O O 0.0106 0.0060 'International Tables Vol C Tables 4.2.6.8 and 6.1.1.4'

loop_
_geom_angle_atom_site_label_1
_geom_angle_atom_site_label_2
_geom_angle_atom_site_label_3
_geom_angle
C1 O1 C12 106.4(2)
N1 C1 O1 118.9(2)
N1 C1 C2 129.3(3)
O1 C1 C2 111.7(2)
C1 N1 C15 127.6(3)
C1 N1 H1A 116.2
C15 N1 H1A 116.2
C1 C2 C3 103.7(2)
C1 C2 C13 126.2(2)
C3 C2 C13 130.0(2)
C12 C3 C2 109.8(3)
C12 C3 C4 119.0(3)
C2 C3 C4 131.1(2)
O2 C4 C3 121.8(3)
O2 C4 C5 122.0(3)
C3 C4 C5 116.2(2)
C10 C5 C6 119.1(3)
C10 C5 C4 122.1(3)
C6 C5 C4 118.7(3)
C7 C6 C5 119.8(3)
C7 C6 H6A 120.1
C5 C6 H6A 120.1
C8 C7 C6 121.4(3)
C8 C7 H7A 119.3
C6 C7 H7A 119.3
C7 C8 C9 119.8(3)
C7 C8 H8A 120.1
C9 C8 H8A 120.1
C8 C9 C10 120.4(3)
C8 C9 H9A 119.8
C10 C9 H9A 119.8
C9 C10 C5 119.4(3)
C9 C10 C11 120.0(3)
C5 C10 C11 120.6(3)
O3 C11 C12 125.6(3)
O3 C11 C10 120.7(3)
C12 C11 C10 113.7(2)
C3 C12 O1 108.4(2)
C3 C12 C11 128.1(3)
O1 C12 C11 123.5(2)
C2 C13 C14 115.6(3)
C2 C13 H13A 108.4
C14 C13 H13A 108.4
C2 C13 H13B 108.4
C14 C13 H13B 108.4
H13A C13 H13B 107.5
C13 C14 H14A 109.5
C13 C14 H14B 109.5
H14A C14 H14B 109.5
C13 C14 H14C 109.5
H14A C14 H14C 109.5
H14B C14 H14C 109.5
C18 C15 N1 113.1(3)
C18 C15 C16 111.9(3)
N1 C15 C16 106.6(3)
C18 C15 C17 110.5(4)
N1 C15 C17 106.8(3)
C16 C15 C17 107.7(3)
C15 C16 H16A 109.5
C15 C16 H16B 109.5
H16A C16 H16B 109.5
C15 C16 H16C 109.5
H16A C16 H16C 109.5
H16B C16 H16C 109.5
C15 C17 H17A 109.5
C15 C17 H17B 109.5
H17A C17 H17B 109.5
C15 C17 H17C 109.5
H17A C17 H17C 109.5
H17B C17 H17C 109.5
C15 C18 H18A 109.5
C15 C18 H18B 109.5
H18A C18 H18B 109.5
C15 C18 H18C 109.5
H18A C18 H18C 109.5
H18B C18 H18C 109.5

loop_
_geom_bond_atom_site_label_1
_geom_bond_atom_site_label_2
_geom_bond_distance
O1 C1 1.378(4)
O1 C12 1.403(4)
C1 N1 1.369(4)
C1 C2 1.409(4)
N1 C15 1.478(4)
N1 H1A 0.8600
O2 C4 1.240(3)
C2 C3 1.423(4)
C2 C13 1.510(4)
C3 C12 1.380(4)
C3 C4 1.495(4)
O3 C11 1.255(3)
C4 C5 1.502(5)
C5 C10 1.423(4)
C5 C6 1.425(4)
C6 C7 1.396(5)
C6 H6A 0.9300
C7 C8 1.385(5)
C7 H7A 0.9300
C8 C9 1.406(5)
C8 H8A 0.9300
C9 C10 1.417(4)
C9 H9A 0.9300
C10 C11 1.524(4)
C11 C12 1.439(4)
C13 C14 1.522(5)
C13 H13A 0.9700
C13 H13B 0.9700
C14 H14A 0.9600
C14 H14B 0.9600
C14 H14C 0.9600
C15 C18 1.478(6)
C15 C16 1.532(5)
C15 C17 1.566(5)
C16 H16A 0.9600
C16 H16B 0.9600
C16 H16C 0.9600
C17 H17A 0.9600
C17 H17B 0.9600
C17 H17C 0.9600
C18 H18A 0.9600
C18 H18B 0.9600
C18 H18C 0.9600

loop_
_geom_torsion_atom_site_label_1
_geom_torsion_atom_site_label_2
_geom_torsion_atom_site_label_3
_geom_torsion_atom_site_label_4
_geom_torsion
C12 O1 C1 N1 -175.8(2)
C12 O1 C1 C2 1.0(3)
O1 C1 N1 C15 -9.9(4)
C2 C1 N1 C15 173.9(3)
N1 C1 C2 C3 175.5(3)
O1 C1 C2 C3 -0.8(3)
N1 C1 C2 C13 -6.5(4)
O1 C1 C2 C13 177.1(2)
C1 C2 C3 C12 0.3(3)
C13 C2 C3 C12 -177.5(2)
C1 C2 C3 C4 -178.6(2)
C13 C2 C3 C4 3.6(4)
C12 C3 C4 O2 174.8(2)
C2 C3 C4 O2 -6.5(4)
C12 C3 C4 C5 -3.5(3)
C2 C3 C4 C5 175.3(2)
O2 C4 C5 C10 -174.5(2)
C3 C4 C5 C10 3.7(3)
O2 C4 C5 C6 7.4(4)
C3 C4 C5 C6 -174.4(2)
C10 C5 C6 C7 0.8(4)
C4 C5 C6 C7 178.9(2)
C5 C6 C7 C8 -0.6(4)
C6 C7 C8 C9 1.1(4)
C7 C8 C9 C10 -1.8(4)
C8 C9 C10 C5 2.0(4)
C8 C9 C10 C11 -178.5(2)
C6 C5 C10 C9 -1.4(3)
C4 C5 C10 C9 -179.5(2)
C6 C5 C10 C11 179.0(2)
C4 C5 C10 C11 0.9(4)
C9 C10 C11 O3 -4.0(4)
C5 C10 C11 O3 175.6(2)
C9 C10 C11 C12 174.9(2)
C5 C10 C11 C12 -5.5(3)
C2 C3 C12 O1 0.3(3)
C4 C3 C12 O1 179.3(2)
C2 C3 C12 C11 179.3(2)
C4 C3 C12 C11 -1.7(4)
C1 O1 C12 C3 -0.8(3)
C1 O1 C12 C11 -179.9(2)
O3 C11 C12 C3 -175.0(2)
C10 C11 C12 C3 6.1(4)
O3 C11 C12 O1 3.8(4)
C10 C11 C12 O1 -175.0(2)
C1 C2 C13 C14 -94.1(4)
C3 C2 C13 C14 83.3(4)
C1 N1 C15 C18 -53.5(5)
C1 N1 C15 C16 -176.8(3)
C1 N1 C15 C17 68.3(4)

loop_
_cod_related_entry_id
_cod_related_entry_database
_cod_related_entry_code
1 ChemSpider 30659346
